data_9010521
loop_
_publ_author_name
'Rucklidge, J. C.'
'Kocman, V.'
'Whitlow, S. H.'
'Gabe, E. J.'

_publ_section_title
;
 The crystal structures of three Canadian vesuvianites
 Sample: #1 Great Slave Lake
;
_journal_name_full 'The Canadian Mineralogist'
_journal_page_first 15
_journal_page_last 21
_journal_volume 13
_journal_year 1975
_chemical_formula_sum 'Al5.5 Ca9.46 F1.56 Fe1.098 H3.28 O37.44 Si9'
_chemical_name_mineral Vesuvianite
_space_group_IT_number 126
_symmetry_space_group_name_Hall '-P 4a 2bc'
_symmetry_space_group_name_H-M 'P 4/n n c :2'
_cell_angle_alpha 90
_cell_angle_beta 90
_cell_angle_gamma 90
_cell_formula_units_Z 4
_cell_length_a 15.516
_cell_length_b 15.516
_cell_length_c 11.769
_cell_volume 2833.343
_cod_duplicate_entry 9004081
_cod_data_source_file 04673.cif
_cod_data_source_block global
_cod_original_sg_symbol_H-M 'P 4/n n c'
_cod_original_formula_sum 'Si9 Ca9.46 Fe1.098 Al5.5 O37.44 F1.56 H3.28'
_cod_database_code 9010521

loop_
_symmetry_equiv_pos_as_xyz
x,y,z
-y,-x,1/2+z
y,x,1/2-z
1/2+y,-x,-z
1/2-y,x,z
1/2+x,-y,1/2+z
1/2-x,y,1/2-z
1/2+x,1/2+y,-z
1/2-x,1/2-y,z
1/2+y,1/2+x,1/2+z
1/2-y,1/2-x,1/2-z
-y,1/2+x,-z
y,1/2-x,z
-x,1/2+y,1/2+z
x,1/2-y,1/2-z
-x,-y,-z

loop_
_atom_site_aniso_label
_atom_site_aniso_U_11
_atom_site_aniso_U_22
_atom_site_aniso_U_33
_atom_site_aniso_U_12
_atom_site_aniso_U_13
_atom_site_aniso_U_23
Si1 0.00756 0.00756 0.00589 0.00000 0.00000 0.00000
Si2 0.00561 0.00561 0.00603 -0.00012 -0.00037 0.00065
Si3 0.01049 0.00451 0.00632 0.00049 0.00000 -0.00028
Ca1 0.01549 0.00817 0.00442 0.00000 0.00000 0.00000
Ca2 0.00671 0.00866 0.00639 0.00073 -0.00065 0.00000
Ca3 0.00951 0.00829 0.01488 0.00195 -0.00407 -0.00148
CaC 0.01329 0.01329 0.01516 0.00000 0.00000 0.00000
FeC 0.01329 0.01329 0.01516 0.00000 0.00000 0.00000
FeB 0.00756 0.00756 0.06035 0.00000 0.00000 0.00000
Al 0.00781 0.00817 0.00786 -0.00037 0.00083 -0.00019
Fe 0.00781 0.00817 0.00786 -0.00037 0.00083 -0.00019
AlA 0.00524 0.00524 0.00828 0.00159 -0.00009 0.00009
FeA 0.00524 0.00524 0.00828 0.00159 -0.00009 0.00009
O1 0.01488 0.00890 0.00828 -0.00122 -0.00028 0.00074
O2 0.00951 0.01207 0.01165 -0.00366 -0.00333 0.00056
O3 0.01085 0.00854 0.00849 0.00000 0.00157 -0.00148
O4 0.01037 0.00988 0.01053 -0.00049 -0.00259 0.00370
O5 0.01061 0.01610 0.00968 0.00549 -0.00019 0.00065
O6 0.02439 0.01110 0.01326 0.00415 0.00268 0.00435
O7 0.00890 0.01281 0.01319 0.00134 0.00028 0.00046
O8 0.00878 0.00951 0.01242 -0.00037 0.00268 0.00157
O9 0.01634 0.01634 0.00681 -0.00695 -0.00222 0.00222
O10 0.01354 0.01354 0.02961 0.00000 0.00000 0.00000
O-H 0.00903 0.01073 0.00653 -0.00159 -0.00176 -0.00065
F 0.00903 0.01073 0.00653 -0.00159 -0.00176 -0.00065

loop_
_atom_site_label
_atom_site_fract_x
_atom_site_fract_y
_atom_site_fract_z
_atom_site_occupancy
_atom_site_type_symbol
_atom_site_attached_hydrogens
Si1 -0.25000 0.25000 0.00000 1.00000 Si 0
Si2 -0.18095 0.04039 0.87113 1.00000 Si 0
Si3 -0.08263 -0.15099 0.36485 1.00000 Si 0
Ca1 -0.25000 0.25000 0.25000 1.00000 Ca 0
Ca2 -0.18893 0.04379 0.37938 1.00000 Ca 0
Ca3 -0.10047 -0.17982 0.88629 1.00000 Ca 0
CaC -0.25000 -0.25000 0.14092 0.46000 Ca 0
FeC -0.25000 -0.25000 0.14092 0.04000 Fe 0
FeB -0.25000 -0.25000 0.05702 0.55800 Fe 0
Al -0.11319 0.12107 0.12631 0.87600 Al 0
Fe -0.11319 0.12107 0.12631 0.12400 Fe 0
AlA 0.00000 0.00000 0.00000 0.99800 Al 0
FeA 0.00000 0.00000 0.00000 0.00200 Fe 0
O1 -0.22040 0.17294 0.08628 1.00000 O 0
O2 -0.11681 0.15987 0.27910 1.00000 O 0
O3 -0.04907 0.22158 0.07539 1.00000 O 0
O4 -0.06169 0.10677 0.47056 1.00000 O 0
O5 -0.16969 0.01546 0.17907 1.00000 O 0
O6 -0.11719 -0.27076 0.05942 1.00000 O 0
O7 0.05622 0.17440 0.32233 1.00000 O 0
O8 -0.06063 -0.09039 0.06656 1.00000 O 0
O9 -0.14457 -0.14457 0.25000 1.00000 O 0
O10 -0.25000 -0.25000 0.86625 1.00000 O 0
O-H -0.00425 0.06216 0.13628 0.61000 O 1
F -0.00425 0.06216 0.13628 0.39000 F 0

loop_
_cod_changelog_entry_id
_cod_changelog_entry_author
_cod_changelog_entry_date
_cod_changelog_entry_text
1
;cod-tools version 3.8.0
Id: cif_guess_AMCSD_atom_types 9581 2023-05-17 12:35:41Z saulius
;
2023-05-18T11:41:02+03:00
;Derived atom types and hydrogen counts
from atom names that follow the AMCSD naming convention
(Wat == water, O-H == hydroxyl).
;
2
;cod-tools version 3.10.1
Id: cif_fix_AMCSD_aniso_labels 10200 2024-08-01 14:09:44Z saulius
;
2024-08-02T12:21:30+03:00
;Changed the following '_atom_site_aniso_label' values:
'OH' -> 'O-H'
;
